data_7231133
loop_
_publ_author_name
'Wong, Lawrence W.-Y.'
'Tam, Gemma S.-S.'
'Chen, Xiaoyan'
'So, Frederick T.-K.'
'Soecipto, Aristyo'
'Sheong, Fu Kit'
'Sung, Herman H.-Y.'
'Lin, Zhenyang'
'Williams, Ian D.'

_publ_section_title
;
 A chiral spiroborate anion from diphenyl-l-tartramide
 [B{l-Tar(NHPh)2}2]&#x2212;applied to some challenging resolutions
;
_journal_issue 33
_journal_name_full CrystEngComm
_journal_page_first 4831
_journal_paper_doi 10.1039/C8CE00855H
_journal_volume 20
_journal_year 2018
_chemical_formula_moiety 'C33 H32 O4, C17 H17 N1 O1'
_chemical_formula_sum 'C50 H49 N O5'
_chemical_formula_weight 743.94
_space_group_IT_number 19
_space_group_name_Hall 'P 2ac 2ab'
_space_group_name_H-M_alt 'P 21 21 21'
_symmetry_cell_setting orthorhombic
_symmetry_space_group_name_Hall 'P 2ac 2ab'
_symmetry_space_group_name_H-M 'P 21 21 21'
_atom_type_scat_source 'International Tables Vol.IV(1974)'
_audit_block_doi 10.5517/cc4wsb3
_audit_update_record
;
2000-06-13 deposited with the CCDC.
2018-07-13 downloaded from the CCDC.
;
_cell_angle_alpha 90.00(0)
_cell_angle_beta 90.00(0)
_cell_angle_gamma 90.00(0)
_cell_formula_units_Z 4
_cell_length_a 19.385(2)
_cell_length_b 21.884(2)
_cell_length_c 9.657(2)
_cell_measurement_reflns_used 25
_cell_measurement_temperature 298
_cell_measurement_theta_max 12.0
_cell_measurement_theta_min 10.7
_cell_volume 4096.7(10)
_computing_cell_refinement
; AFC/MSC Diffractometer Control System
(Rigaku Corporation, 1993)
;
_computing_data_collection ' AFC/MSC Diffractometer Control System'
_computing_data_reduction 'local programs'
_computing_molecular_graphics 'ORTEP-II (Johnson, 1976)'
_computing_publication_material CRYSTAN-GM
_computing_structure_refinement CRYSTAN-GM
_computing_structure_solution ' CRYSTAN-GM (Edwards, Gilmore, Mackay & Stewart, 1996)'
_diffrn_measurement_device_type 'Rigaku AFC-5'
_diffrn_measurement_method \q-2\q
_diffrn_orient_matrix_type standard
_diffrn_orient_matrix_UB_11 0.01411
_diffrn_orient_matrix_UB_12 -0.04242
_diffrn_orient_matrix_UB_13 0.02612
_diffrn_orient_matrix_UB_21 -0.04555
_diffrn_orient_matrix_UB_22 -0.01582
_diffrn_orient_matrix_UB_23 -0.03280
_diffrn_orient_matrix_UB_31 0.01967
_diffrn_orient_matrix_UB_32 -0.00622
_diffrn_orient_matrix_UB_33 -0.09468
_diffrn_radiation_type 'Mo K\a'
_diffrn_radiation_wavelength 0.71073
_diffrn_reflns_av_R_equivalents 0
_diffrn_reflns_limit_h_max 23
_diffrn_reflns_limit_h_min 0
_diffrn_reflns_limit_k_max 26
_diffrn_reflns_limit_k_min 0
_diffrn_reflns_limit_l_max 11
_diffrn_reflns_limit_l_min 0
_diffrn_reflns_number 4049
_diffrn_reflns_theta_max 25.0
_diffrn_standards_decay_% 0
_diffrn_standards_interval_count 100
_diffrn_standards_number 3
_exptl_absorpt_coefficient_mu 0.077
_exptl_absorpt_correction_type none
_exptl_crystal_colour Colourless
_exptl_crystal_density_diffrn 1.206
_exptl_crystal_density_method 'not measured'
_exptl_crystal_description Prism
_exptl_crystal_F_000 1584
_exptl_crystal_size_max 0.5
_exptl_crystal_size_mid 0.4
_exptl_crystal_size_min 0.2
_refine_diff_density_max 0.22
_refine_diff_density_min -0.22
_refine_ls_extinction_method None
_refine_ls_goodness_of_fit_ref 1.29
_refine_ls_hydrogen_treatment 'H atoms riding'
_refine_ls_number_parameters 505
_refine_ls_number_reflns 2260
_refine_ls_R_factor_gt 0.066
_refine_ls_shift/su_max 0.02
_refine_ls_shift/su_mean 0.0040
_refine_ls_structure_factor_coef F
_refine_ls_weighting_details 'w=1/[\s^2^(F) + 0.0009F^2^]'
_refine_ls_weighting_scheme calc
_refine_ls_wR_factor_ref 0.059
_reflns_number_gt 2260
_reflns_number_total 4049
_reflns_threshold_expression '|F~o~| > 3\s(|F~o~|)'
_cod_data_source_file c8ce00855h2.cif
_cod_data_source_block (V)
_cod_depositor_comments
;
The following automatic conversions were performed:

'_symmetry_cell_setting' value 'Orthorhombic' changed to
'orthorhombic' according to
/home/data/users/saulius/crontab/automatic-downloads/rss-feeds/RSC/lib/dictionaries/cif_core.dic
dictionary named 'cif_core.dic' version 2.4.2 from 2011-04-26.

Automatic conversion script
Id: cif_fix_values 4973 2017-02-22 13:04:09Z antanas 

 Adding full bibliography for 7231133--7231140.cif.
;
_cod_original_sg_symbol_H-M 'P 21 21 21    '
_cod_original_formula_sum 'C50 H49 N1 O5'
_cod_database_code 7231133

loop_
_symmetry_equiv_pos_as_xyz
+X,+Y,+Z
-X+1/2,-Y,+Z+1/2
+X+1/2,-Y+1/2,-Z
-X,+Y+1/2,-Z+1/2

loop_
_atom_site_aniso_label
_atom_site_aniso_U_11
_atom_site_aniso_U_22
_atom_site_aniso_U_33
_atom_site_aniso_U_12
_atom_site_aniso_U_13
_atom_site_aniso_U_23
O1 0.105(5) 0.078(4) 0.046(3) 0.039(4) 0.005(4) 0.008(3)
O2 0.076(4) 0.066(4) 0.041(3) 0.032(3) 0.004(3) 0.005(3)
O3 0.072(4) 0.062(4) 0.059(3) 0.023(3) -0.008(3) -0.011(3)
O4 0.076(4) 0.060(3) 0.045(3) 0.016(3) -0.006(3) -0.007(3)
O5 0.066(4) 0.060(4) 0.046(3) 0.023(3) -0.003(3) -0.011(3)
N6 0.077(5) 0.053(4) 0.049(4) 0.012(4) 0.004(4) 0.003(4)
C7 0.064(6) 0.069(6) 0.043(5) 0.019(5) 0.007(5) -0.003(5)
C8 0.090(7) 0.056(5) 0.065(6) 0.008(5) 0.006(6) 0.012(5)
C9 0.14(1) 0.08(1) 0.06(1) 0.03(1) 0.01(1) 0.02(1)
C10 0.12(1) 0.13(1) 0.05(1) 0.07(1) 0.00(1) 0.01(1)
C11 0.080(8) 0.130(10) 0.076(8) 0.017(7) -0.001(7) -0.017(7)
C12 0.082(7) 0.094(7) 0.061(6) 0.007(6) -0.005(6) 0.014(6)
C13 0.069(6) 0.076(7) 0.059(6) 0.004(5) 0.021(5) 0.007(5)
C14 0.060(5) 0.051(5) 0.043(5) -0.004(5) 0.021(5) 0.004(5)
C15 0.079(7) 0.077(7) 0.052(6) 0.008(6) 0.002(5) -0.003(5)
C16 0.117(9) 0.097(9) 0.069(7) -0.015(7) 0.014(7) -0.026(7)
C17 0.15(1) 0.06(1) 0.09(1) -0.01(1) 0.04(1) 0.00(1)
C18 0.099(8) 0.071(8) 0.119(9) 0.019(7) 0.000(8) 0.003(7)
C19 0.058(6) 0.078(7) 0.097(8) 0.009(5) -0.007(6) -0.003(6)
C20 0.071(6) 0.047(5) 0.063(6) 0.016(5) 0.003(6) -0.001(5)
C21 0.079(7) 0.064(6) 0.056(6) 0.019(6) 0.010(6) 0.011(5)
C22 0.094(8) 0.135(9) 0.094(8) 0.028(7) -0.012(7) -0.062(8)
C23 0.118(9) 0.078(7) 0.112(9) 0.015(7) 0.044(9) -0.004(7)
C24 0.055(5) 0.045(5) 0.043(5) 0.012(4) 0.012(4) -0.002(4)
C25 0.053(5) 0.052(5) 0.050(5) 0.012(4) -0.010(5) 0.004(5)
C26 0.105(8) 0.068(6) 0.067(7) -0.002(6) -0.006(6) 0.005(6)
C27 0.107(9) 0.063(7) 0.111(9) -0.018(6) 0.000(8) 0.001(7)
C28 0.072(7) 0.081(7) 0.084(8) -0.018(6) 0.001(6) 0.026(6)
C29 0.066(6) 0.083(7) 0.053(5) 0.022(6) 0.015(5) 0.021(6)
C30 0.062(5) 0.055(5) 0.050(5) 0.005(4) 0.003(5) 0.006(4)
C31 0.053(5) 0.054(5) 0.054(5) 0.011(5) 0.002(5) 0.002(5)
C32 0.117(9) 0.122(10) 0.085(8) 0.043(8) -0.032(8) -0.028(7)
C33 0.097(9) 0.176(13) 0.087(8) 0.090(9) -0.029(7) -0.011(9)
C34 0.070(8) 0.122(11) 0.149(12) -0.008(8) -0.007(8) -0.008(11)
C35 0.10(1) 0.08(1) 0.33(2) 0.00(1) -0.09(1) 0.01(1)
C36 0.074(8) 0.087(8) 0.280(18) 0.007(7) -0.063(10) 0.024(11)
C37 0.050(5) 0.054(5) 0.040(4) 0.004(4) 0.013(4) 0.006(4)
C38 0.061(5) 0.039(5) 0.035(4) 0.005(4) 0.005(4) 0.001(4)
C39 0.060(5) 0.045(5) 0.040(5) 0.015(4) 0.003(4) 0.002(4)
C40 0.054(5) 0.040(4) 0.043(5) 0.001(4) -0.001(5) -0.006(4)
C41 0.055(5) 0.079(6) 0.047(5) 0.000(5) -0.003(5) 0.007(5)
C42 0.083(7) 0.089(7) 0.058(6) -0.006(6) -0.019(6) 0.010(5)
C43 0.057(6) 0.082(7) 0.089(8) 0.007(5) -0.021(6) -0.012(6)
C44 0.055(6) 0.078(7) 0.082(7) 0.005(5) 0.009(6) -0.007(6)
C45 0.051(5) 0.067(6) 0.063(6) 0.007(5) 0.002(5) -0.004(5)
C46 0.044(5) 0.076(6) 0.043(5) -0.001(5) -0.009(4) 0.005(5)
C47 0.081(6) 0.075(7) 0.052(6) -0.009(6) -0.013(5) 0.029(5)
C48 0.13(1) 0.10(1) 0.08(1) -0.05(1) -0.04(1) 0.04(1)
C49 0.11(1) 0.18(1) 0.08(1) -0.06(1) -0.03(1) 0.05(1)
C50 0.060(7) 0.236(16) 0.072(8) -0.014(11) 0.018(6) 0.056(11)
C51 0.062(6) 0.123(9) 0.065(6) 0.004(6) 0.006(6) 0.018(7)
C52 0.068(6) 0.048(5) 0.043(5) 0.023(5) 0.011(5) 0.008(4)
C53 0.080(7) 0.084(6) 0.052(6) 0.026(5) 0.010(5) 0.002(5)
C54 0.112(9) 0.151(11) 0.071(7) -0.002(8) 0.022(7) -0.055(8)
C55 0.17(1) 0.10(1) 0.13(1) -0.03(1) 0.00(1) -0.05(1)
C56 0.095(7) 0.058(6) 0.066(6) 0.002(5) -0.002(6) 0.006(5)

loop_
_atom_site_label
_atom_site_fract_x
_atom_site_fract_y
_atom_site_fract_z
_atom_site_U_iso_or_equiv
_atom_site_occupancy
_atom_site_thermal_displace_type
O1 1.3615(3) 0.1583(3) 0.5571(6) 0.076(2) 1.000 Uij
O2 1.0641(3) -0.0555(2) 0.1015(5) 0.061(2) 1.000 Uij
O3 0.9633(3) -0.0228(2) -0.0776(5) 0.064(2) 1.000 Uij
O4 1.0201(3) 0.0717(2) 0.3157(5) 0.061(2) 1.000 Uij
O5 0.9253(3) 0.0912(2) 0.1844(5) 0.057(2) 1.000 Uij
N6 1.2781(4) 0.1875(3) 0.4094(7) 0.060(3) 1.000 Uij
C7 1.2569(4) 0.2087(4) 0.2748(9) 0.059(3) 1.000 Uij
C8 1.2896(5) 0.2577(4) 0.214(1) 0.070(4) 1.000 Uij
C9 1.2673(6) 0.2774(5) 0.085(1) 0.096(5) 1.000 Uij
C10 1.2130(7) 0.2490(6) 0.022(1) 0.099(5) 1.000 Uij
C11 1.1792(5) 0.2012(6) 0.086(1) 0.095(5) 1.000 Uij
C12 1.2014(5) 0.1818(4) 0.212(1) 0.079(4) 1.000 Uij
C13 1.2277(4) 0.1956(4) 0.5259(9) 0.068(4) 1.000 Uij
C14 1.2190(4) 0.2614(3) 0.5689(8) 0.051(3) 1.000 Uij
C15 1.2607(5) 0.2851(4) 0.6679(9) 0.069(4) 1.000 Uij
C16 1.2521(6) 0.3443(6) 0.713(1) 0.094(5) 1.000 Uij
C17 1.2014(7) 0.3804(5) 0.654(1) 0.099(6) 1.000 Uij
C18 1.1596(5) 0.3564(5) 0.553(1) 0.096(5) 1.000 Uij
C19 1.1687(4) 0.2971(4) 0.513(1) 0.078(4) 1.000 Uij
C20 1.3424(5) 0.1656(3) 0.435(1) 0.060(3) 1.000 Uij
C21 1.3873(5) 0.1479(4) 0.3168(9) 0.066(4) 1.000 Uij
C22 1.3654(5) 0.1095(5) 0.215(1) 0.108(5) 1.000 Uij
C23 1.4560(6) 0.1666(4) 0.327(1) 0.103(5) 1.000 Uij
C24 1.0573(4) -0.0273(3) 0.2350(7) 0.047(3) 1.000 Uij
C25 1.0075(4) -0.0639(4) 0.3251(8) 0.052(3) 1.000 Uij
C26 0.9748(5) -0.1157(4) 0.282(1) 0.080(4) 1.000 Uij
C27 0.9311(6) -0.1493(4) 0.368(1) 0.094(5) 1.000 Uij
C28 0.9189(5) -0.1292(5) 0.498(1) 0.079(4) 1.000 Uij
C29 0.9494(5) -0.0783(4) 0.5470(8) 0.067(3) 1.000 Uij
C30 0.9942(4) -0.0456(3) 0.4618(8) 0.056(3) 1.000 Uij
C31 1.1282(4) -0.0240(4) 0.3042(8) 0.053(3) 1.000 Uij
C32 1.1639(6) -0.0780(5) 0.324(1) 0.108(5) 1.000 Uij
C33 1.2276(6) -0.0799(7) 0.390(1) 0.120(6) 1.000 Uij
C34 1.2560(6) -0.0255(7) 0.440(2) 0.114(6) 1.000 Uij
C35 1.2203(7) 0.0223(6) 0.430(2) 0.170(9) 1.000 Uij
C36 1.1564(6) 0.0231(5) 0.363(2) 0.147(7) 1.000 Uij
C37 1.0277(4) 0.0357(3) 0.1952(8) 0.048(3) 1.000 Uij
C38 0.9541(4) 0.0363(3) 0.1341(7) 0.045(3) 1.000 Uij
C39 0.9464(4) 0.0363(3) -0.0285(7) 0.048(3) 1.000 Uij
C40 0.8713(4) 0.0467(3) -0.0738(7) 0.046(3) 1.000 Uij
C41 0.8586(4) 0.0599(4) -0.2121(8) 0.060(3) 1.000 Uij
C42 0.7921(5) 0.0656(4) -0.2593(9) 0.076(4) 1.000 Uij
C43 0.7371(5) 0.0591(4) -0.176(1) 0.076(4) 1.000 Uij
C44 0.7491(4) 0.0448(4) -0.037(1) 0.071(4) 1.000 Uij
C45 0.8152(4) 0.0374(3) 0.0111(9) 0.060(3) 1.000 Uij
C46 0.9925(4) 0.0844(4) -0.0962(8) 0.054(3) 1.000 Uij
C47 0.9778(5) 0.1463(4) -0.0803(8) 0.069(4) 1.000 Uij
C48 1.0198(7) 0.1898(5) -0.142(1) 0.105(5) 1.000 Uij
C49 1.0744(8) 0.1740(8) -0.222(1) 0.123(7) 1.000 Uij
C50 1.0884(6) 0.1150(8) -0.239(1) 0.123(6) 1.000 Uij
C51 1.0489(5) 0.0687(5) -0.177(1) 0.083(4) 1.000 Uij
C52 0.9639(4) 0.1128(3) 0.2993(8) 0.053(3) 1.000 Uij
C53 0.9225(5) 0.1150(4) 0.4339(9) 0.072(4) 1.000 Uij
C54 0.9332(6) 0.1762(6) 0.496(1) 0.111(5) 1.000 Uij
C55 0.9930(7) 0.2027(5) 0.418(1) 0.134(6) 1.000 Uij
C56 0.9886(5) 0.1780(4) 0.2774(9) 0.073(4) 1.000 Uij
H2 1.10100 -0.08170 0.13070 0.10 1.000 Uiso
H3 0.99810 -0.04570 -0.02950 0.10 1.000 Uiso
H8 1.32740 0.27750 0.26030 0.10 1.000 Uiso
H9 1.28960 0.31100 0.03950 0.10 1.000 Uiso
H10 1.19910 0.26230 -0.06900 0.10 1.000 Uiso
H11 1.13970 0.18270 0.04320 0.10 1.000 Uiso
H12 1.17910 0.14840 0.25800 0.10 1.000 Uiso
H13A 1.24300 0.17200 0.60380 0.10 1.000 Uiso
H13B 1.18340 0.18080 0.49650 0.10 1.000 Uiso
H15 1.29730 0.26030 0.70430 0.10 1.000 Uiso
H16 1.28000 0.36050 0.78640 0.10 1.000 Uiso
H17 1.19670 0.42230 0.68200 0.10 1.000 Uiso
H18 1.12420 0.38120 0.51260 0.10 1.000 Uiso
H19 1.13820 0.27920 0.44600 0.10 1.000 Uiso
H22A 1.32070 0.09090 0.20930 0.10 1.000 Uiso
H22B 1.39770 0.10120 0.14240 0.10 1.000 Uiso
H23A 1.48770 0.15640 0.25420 0.10 1.000 Uiso
H23B 1.47310 0.14840 0.41090 0.10 1.000 Uiso
H23C 1.45620 0.21020 0.33710 0.10 1.000 Uiso
H26 0.98270 -0.13050 0.18970 0.10 1.000 Uiso
H27 0.91010 -0.18640 0.33600 0.10 1.000 Uiso
H28 0.88840 -0.15170 0.55780 0.10 1.000 Uiso
H29 0.94030 -0.06360 0.63880 0.10 1.000 Uiso
H30 1.01710 -0.00940 0.49430 0.10 1.000 Uiso
H32 1.14240 -0.11490 0.29180 0.10 1.000 Uiso
H33 1.25090 -0.11800 0.40530 0.10 1.000 Uiso
H34 1.30220 -0.02480 0.47560 0.10 1.000 Uiso
H35 1.23850 0.05890 0.47030 0.10 1.000 Uiso
H36 1.13130 0.06080 0.35720 0.10 1.000 Uiso
H37 1.06050 0.05510 0.13520 0.10 1.000 Uiso
H38 0.92930 0.00200 0.17080 0.10 1.000 Uiso
H41 0.89680 0.06390 -0.27460 0.10 1.000 Uiso
H42 0.78360 0.07560 -0.35460 0.10 1.000 Uiso
H43 0.69120 0.06470 -0.21100 0.10 1.000 Uiso
H44 0.71070 0.03940 0.02430 0.10 1.000 Uiso
H45 0.82310 0.02560 0.10550 0.10 1.000 Uiso
H47 0.93850 0.15860 -0.02670 0.10 1.000 Uiso
H48 1.01120 0.23260 -0.12930 0.10 1.000 Uiso
H49 1.10230 0.20450 -0.26600 0.10 1.000 Uiso
H50 1.12690 0.10350 -0.29610 0.10 1.000 Uiso
H51 1.05970 0.02610 -0.18650 0.10 1.000 Uiso
H53A 0.93950 0.08420 0.49610 0.10 1.000 Uiso
H53B 0.87430 0.10800 0.41740 0.10 1.000 Uiso
H54A 0.94290 0.17380 0.59320 0.10 1.000 Uiso
H54B 0.89300 0.20110 0.48210 0.10 1.000 Uiso
H55A 1.03540 0.18950 0.45990 0.10 1.000 Uiso
H55B 0.99100 0.24650 0.42020 0.10 1.000 Uiso
H56A 0.95590 0.20120 0.22440 0.10 1.000 Uiso
H56B 1.03250 0.17920 0.23170 0.10 1.000 Uiso

loop_
_citation_id
_citation_doi
_citation_year
1 10.1246/bcsj.73.2075 2000

loop_
_geom_angle_atom_site_label_1
_geom_angle_atom_site_label_2
_geom_angle_atom_site_label_3
_geom_angle
_geom_angle_publ_flag
C37 O4 C52 109.9(6) no
C38 O5 C52 110.1(6) no
C7 N6 C13 116.9(7) yes
C7 N6 C20 122.7(8) yes
C13 N6 C20 120.2(8) yes
N6 C7 C8 120.3(8) yes
N6 C7 C12 119.1(8) yes
C8 C7 C12 120.5(9) yes
C7 C8 C9 118.8(9) yes
C8 C9 C10 119.9(10) yes
C9 C10 C11 120.8(10) yes
C10 C11 C12 119.2(10) yes
C7 C12 C11 120.8(10) yes
N6 C13 C14 113.1(7) yes
C13 C14 C15 119.5(8) yes
C13 C14 C19 121.3(8) yes
C15 C14 C19 119.2(8) yes
C14 C15 C16 120.7(9) yes
C15 C16 C17 119.5(10) yes
C16 C17 C18 119.6(11) yes
C17 C18 C19 119.2(10) yes
C14 C19 C18 121.7(9) yes
O1 C20 N6 119.4(9) yes
O1 C20 C21 121.3(9) yes
N6 C20 C21 119.3(9) yes
C20 C21 C22 122.2(9) yes
C20 C21 C23 115.3(8) yes
C22 C21 C23 122.0(9) yes
O2 C24 C25 110.1(6) no
O2 C24 C31 109.3(7) no
O2 C24 C37 101.2(6) no
C25 C24 C31 110.1(6) no
C25 C24 C37 112.1(7) no
C31 C24 C37 113.6(7) no
C24 C25 C26 123.8(8) no
C24 C25 C30 120.2(7) no
C26 C25 C30 116.0(8) no
C25 C26 C27 122.6(9) no
C26 C27 C28 119.2(9) no
C27 C28 C29 121.3(10) no
C28 C29 C30 119.4(8) no
C25 C30 C29 121.5(7) no
C24 C31 C32 118.0(8) no
C24 C31 C36 127.4(9) no
C32 C31 C36 114.0(10) no
C31 C32 C33 122.2(11) no
C32 C33 C34 118.9(13) no
C33 C34 C35 117.7(13) no
C34 C35 C36 122.2(14) no
C31 C36 C35 124.5(11) no
O4 C37 C24 109.4(6) no
O4 C37 C38 102.3(6) no
C24 C37 C38 116.5(6) no
O5 C38 C37 104.0(6) no
O5 C38 C39 107.8(6) no
C37 C38 C39 117.9(7) no
O3 C39 C38 108.1(6) no
O3 C39 C40 105.0(6) no
O3 C39 C46 110.5(7) no
C38 C39 C40 111.9(6) no
C38 C39 C46 111.8(6) no
C40 C39 C46 109.3(6) no
C39 C40 C41 118.2(7) no
C39 C40 C45 123.8(7) no
C41 C40 C45 117.6(8) no
C40 C41 C42 120.3(8) no
C41 C42 C43 122.5(9) no
C42 C43 C44 117.8(9) no
C43 C44 C45 120.4(9) no
C40 C45 C44 121.2(8) no
C39 C46 C47 120.2(8) no
C39 C46 C51 122.1(8) no
C47 C46 C51 117.7(9) no
C46 C47 C48 120.0(9) no
C47 C48 C49 121.9(12) no
C48 C49 C50 118.5(14) no
C49 C50 C51 122.5(12) no
C46 C51 C50 119.4(11) no
O4 C52 O5 106.3(6) no
O4 C52 C53 109.1(7) no
O4 C52 C56 111.6(7) no
O5 C52 C53 113.5(7) no
O5 C52 C56 111.7(7) no
C53 C52 C56 104.7(7) no
C52 C53 C54 107.4(8) no
C53 C54 C55 104.7(9) no
C54 C55 C56 106.1(10) no
C52 C56 C55 103.6(8) no
C24 O2 H2 93.5 no
C39 O3 H3 118.5 no
C7 C8 H8 120.2 no
C9 C8 H8 121.0 no
C8 C9 H9 120.6 no
C10 C9 H9 119.5 no
C9 C10 H10 119.0 no
C11 C10 H10 120.3 no
C10 C11 H11 120.4 no
C12 C11 H11 120.4 no
C7 C12 H12 118.5 no
C11 C12 H12 120.7 no
N6 C13 H13A 108.8 no
N6 C13 H13B 108.7 no
C14 C13 H13A 109.4 no
C14 C13 H13B 107.7 no
H13A C13 H13B 109.1 no
C14 C15 H15 118.9 no
C16 C15 H15 120.4 no
C15 C16 H16 120.9 no
C17 C16 H16 119.6 no
C16 C17 H17 119.8 no
C18 C17 H17 120.6 no
C17 C18 H18 119.7 no
C19 C18 H18 121.0 no
C14 C19 H19 118.3 no
C18 C19 H19 119.9 no
C21 C22 H22A 125.8 no
C21 C22 H22B 116.2 no
H22A C22 H22B 117.9 no
C21 C23 H23A 119.4 no
C21 C23 H23B 105.5 no
C21 C23 H23C 107.6 no
H23A C23 H23B 107.5 no
H23A C23 H23C 107.6 no
H23B C23 H23C 109.0 no
C25 C26 H26 119.3 no
C27 C26 H26 118.1 no
C26 C27 H27 120.8 no
C28 C27 H27 120.0 no
C27 C28 H28 119.9 no
C29 C28 H28 118.8 no
C28 C29 H29 121.4 no
C30 C29 H29 119.2 no
C25 C30 H30 117.2 no
C29 C30 H30 121.2 no
C31 C32 H32 117.2 no
C33 C32 H32 120.6 no
C32 C33 H33 121.0 no
C34 C33 H33 120.1 no
C33 C34 H34 120.3 no
C35 C34 H34 121.9 no
C34 C35 H35 117.5 no
C36 C35 H35 120.3 no
C31 C36 H36 116.4 no
C35 C36 H36 119.2 no
O4 C37 H37 108.6 no
C24 C37 H37 107.4 no
C38 C37 H37 112.2 no
O5 C38 H38 109.9 no
C37 C38 H38 108.4 no
C39 C38 H38 108.7 no
C40 C41 H41 119.2 no
C42 C41 H41 120.5 no
C41 C42 H42 120.0 no
C43 C42 H42 117.5 no
C42 C43 H43 120.8 no
C44 C43 H43 121.4 no
C43 C44 H44 119.4 no
C45 C44 H44 120.1 no
C40 C45 H45 118.6 no
C44 C45 H45 120.1 no
C46 C47 H47 119.7 no
C48 C47 H47 120.3 no
C47 C48 H48 120.9 no
C49 C48 H48 117.2 no
C48 C49 H49 121.0 no
C50 C49 H49 120.4 no
C49 C50 H50 118.9 no
C51 C50 H50 118.6 no
C46 C51 H51 117.8 no
C50 C51 H51 122.8 no
C52 C53 H53A 109.2 no
C52 C53 H53B 111.4 no
C54 C53 H53A 109.4 no
C54 C53 H53B 110.3 no
H53A C53 H53B 109.0 no
C53 C54 H54A 112.0 no
C53 C54 H54B 110.0 no
C55 C54 H54A 111.2 no
C55 C54 H54B 109.7 no
H54A C54 H54B 109.1 no
C54 C55 H55A 109.5 no
C54 C55 H55B 110.1 no
C56 C55 H55A 109.2 no
C56 C55 H55B 112.8 no
H55A C55 H55B 109.0 no
C52 C56 H56A 111.3 no
C52 C56 H56B 111.7 no
C55 C56 H56A 109.7 no
C55 C56 H56B 111.4 no
H56A C56 H56B 109.0 no

loop_
_geom_bond_atom_site_label_1
_geom_bond_atom_site_label_2
_geom_bond_distance
_geom_bond_publ_flag
O1 C20 1.246(12) yes
O2 C24 1.435(9) no
O3 C39 1.416(9) no
O4 C37 1.413(9) no
O4 C52 1.422(10) no
O5 C38 1.411(9) no
O5 C52 1.419(10) no
N6 C7 1.440(11) yes
N6 C13 1.501(11) yes
N6 C20 1.358(13) yes
C7 C8 1.377(13) yes
C7 C12 1.368(13) yes
C8 C9 1.387(14) yes
C9 C10 1.365(17) yes
C10 C11 1.380(18) yes
C11 C12 1.359(14) yes
C13 C14 1.508(11) yes
C14 C15 1.355(12) yes
C14 C19 1.361(12) yes
C15 C16 1.377(16) yes
C16 C17 1.384(17) yes
C17 C18 1.372(16) yes
C18 C19 1.365(14) yes
C20 C21 1.487(14) yes
C21 C22 1.361(14) yes
C21 C23 1.397(15) yes
C24 C25 1.527(11) no
C24 C31 1.530(11) no
C24 C37 1.542(10) no
C25 C26 1.364(13) no
C25 C30 1.403(11) no
C26 C27 1.396(14) no
C27 C28 1.351(14) no
C28 C29 1.347(14) no
C29 C30 1.394(12) no
C31 C32 1.383(14) no
C31 C36 1.298(16) no
C32 C33 1.390(16) no
C33 C34 1.40(3) no
C34 C35 1.26(2) no
C35 C36 1.40(3) no
C37 C38 1.544(11) no
C38 C39 1.577(10) no
C39 C40 1.537(11) no
C39 C46 1.528(11) no
C40 C41 1.388(11) no
C40 C45 1.377(11) no
C41 C42 1.373(13) no
C42 C43 1.343(14) no
C43 C44 1.398(14) no
C44 C45 1.373(12) no
C46 C47 1.393(13) no
C46 C51 1.386(13) no
C47 C48 1.387(15) no
C48 C49 1.355(19) no
C49 C50 1.33(3) no
C50 C51 1.404(19) no
C52 C53 1.528(12) no
C52 C56 1.520(12) no
C53 C54 1.482(16) no
C54 C55 1.499(17) no
C55 C56 1.464(14) no
O2 H2 0.959 no
O3 H3 0.960 no
C8 H8 0.962 no
C9 H9 0.959 no
C10 H10 0.964 no
C11 H11 0.960 no
C12 H12 0.958 no
C13 H13A 0.959 no
C13 H13B 0.961 no
C15 H15 0.960 no
C16 H16 0.959 no
C17 H17 0.960 no
C18 H18 0.958 no
C19 H19 0.960 no
C22 H22A 0.959 no
C22 H22B 0.957 no
C23 H23A 0.960 no
C23 H23B 0.962 no
C23 H23C 0.959 no
C26 H26 0.961 no
C27 H27 0.959 no
C28 H28 0.962 no
C29 H29 0.959 no
C30 H30 0.961 no
C32 H32 0.960 no
C33 H33 0.960 no
C34 H34 0.959 no
C35 H35 0.958 no
C36 H36 0.959 no
C37 H37 0.959 no
C38 H38 0.959 no
C41 H41 0.959 no
C42 H42 0.960 no
C43 H43 0.960 no
C44 H44 0.958 no
C45 H45 0.960 no
C47 H47 0.960 no
C48 H48 0.959 no
C49 H49 0.958 no
C50 H50 0.961 no
C51 H51 0.960 no
C53 H53A 0.961 no
C53 H53B 0.960 no
C54 H54A 0.959 no
C54 H54B 0.960 no
C55 H55A 0.961 no
C55 H55B 0.960 no
C56 H56A 0.960 no
C56 H56B 0.959 no

loop_
_geom_hbond_atom_site_label_D
_geom_hbond_atom_site_label_H
_geom_hbond_atom_site_label_A
_geom_hbond_distance_DH
_geom_hbond_distance_HA
_geom_hbond_distance_DA
_geom_hbond_angle_DHA
_geom_hbond_site_symmetry_A
O3 H3 O2 0.960 1.812 2.706(8) 153.6 .
O2 H2 O1 0.959 1.961 2.706(8) 132.9 2_754
